data_4112687
loop_
_publ_author_name
'Xuyang He'
'Bruce C. Noll'
'Alicia Beatty'
'Robert E. Mulvey'
'Kenneth W. Henderson'

_publ_contact_author_address
; 
 Department of Chemistry and Biochemistry
 University of Notre Dame
 Notre Dame, IN 46556
;
_publ_contact_author_email Kenneth.W.Henderson.43@nd.edu
_publ_contact_author_fax 574.631.6652
_publ_contact_author_name 'Professor Kenneth W. Henderson'
_publ_contact_author_phone 574.631.8025
_publ_section_title
;
 Ketone Deprotonation Mediated by Mono- and Heterobimetallic Alkali and
 Alkaline Earth Metal Amide Bases: Structural Characterization of
 Potassium, Calcium, and Mixed Potassium-Calcium Enolates
;
_journal_name_full 'Journal of the American Chemical Society'
_journal_page_first 7444
_journal_page_last 7445
_journal_paper_doi 10.1021/ja048750m
_journal_volume 126
_journal_year 2004
_chemical_formula_moiety 'C72 H84 K4 O4'
_chemical_formula_sum 'C72 H84 K4 O4'
_chemical_formula_weight 1169.79
_chemical_name_systematic
; 
 ? 
;
_space_group_IT_number 14
_symmetry_cell_setting monoclinic
_symmetry_space_group_name_Hall '-P 2ybc'
_symmetry_space_group_name_H-M 'P 1 21/c 1'
_atom_sites_solution_hydrogens geom
_atom_sites_solution_primary direct
_atom_sites_solution_secondary difmap
_audit_creation_method SHELXL-97
_cell_angle_alpha 90.00
_cell_angle_beta 105.937(4)
_cell_angle_gamma 90.00
_cell_formula_units_Z 4
_cell_length_a 22.868(4)
_cell_length_b 14.045(3)
_cell_length_c 21.610(4)
_cell_measurement_reflns_used 6282
_cell_measurement_temperature 100(2)
_cell_measurement_theta_max 29.547
_cell_measurement_theta_min 2.345
_cell_volume 6674(2)
_computing_cell_refinement 'Bruker SAINT'
_computing_data_collection 'Bruker SMART'
_computing_data_reduction 'Bruker SHELXTL'
_computing_molecular_graphics 'Bruker SHELXTL'
_computing_publication_material 'Bruker SHELXTL'
_computing_structure_refinement 'SHELXL-97 (Sheldrick, 1997)'
_computing_structure_solution 'SHELXS-97 (Sheldrick, 1990)'
_diffrn_ambient_temperature 100(2)
_diffrn_measured_fraction_theta_full 0.976
_diffrn_measured_fraction_theta_max 0.976
_diffrn_measurement_device_type 'Bruker SMART'
_diffrn_measurement_method '\w scans'
_diffrn_radiation_monochromator graphite
_diffrn_radiation_source 'fine-focus sealed tube'
_diffrn_radiation_type MoK\a
_diffrn_radiation_wavelength 0.71073
_diffrn_reflns_av_R_equivalents 0.2443
_diffrn_reflns_av_sigmaI/netI 0.1025
_diffrn_reflns_limit_h_max 23
_diffrn_reflns_limit_h_min -24
_diffrn_reflns_limit_k_max 14
_diffrn_reflns_limit_k_min 0
_diffrn_reflns_limit_l_max 22
_diffrn_reflns_limit_l_min 0
_diffrn_reflns_number 33067
_diffrn_reflns_theta_full 22.04
_diffrn_reflns_theta_max 22.04
_diffrn_reflns_theta_min 1.75
_exptl_absorpt_coefficient_mu 0.312
_exptl_absorpt_correction_T_max 0.9815
_exptl_absorpt_correction_T_min 0.9402
_exptl_absorpt_correction_type multi-scan
_exptl_crystal_colour colorless
_exptl_crystal_density_diffrn 1.164
_exptl_crystal_description parallelepiped
_exptl_crystal_F_000 2496
_exptl_crystal_size_max 0.20
_exptl_crystal_size_mid 0.08
_exptl_crystal_size_min 0.06
_refine_diff_density_max 0.463
_refine_diff_density_min -0.334
_refine_diff_density_rms 0.075
_refine_ls_extinction_method none
_refine_ls_goodness_of_fit_ref 1.105
_refine_ls_hydrogen_treatment mixed
_refine_ls_matrix_type full
_refine_ls_number_parameters 737
_refine_ls_number_reflns 8033
_refine_ls_number_restraints 0
_refine_ls_restrained_S_all 1.105
_refine_ls_R_factor_all 0.1143
_refine_ls_R_factor_gt 0.0896
_refine_ls_shift/su_max 0.003
_refine_ls_shift/su_mean 0.000
_refine_ls_structure_factor_coef Fsqd
_refine_ls_weighting_details 'calc w=1/[\s^2^(Fo^2^)+(0.0000P)^2^+45.8549P] where P=(Fo^2^+2Fc^2^)/3'
_refine_ls_weighting_scheme calc
_refine_ls_wR_factor_gt 0.2071
_refine_ls_wR_factor_ref 0.2145
_reflns_number_gt 5653
_reflns_number_total 8033
_reflns_threshold_expression >2sigma(I)
_cod_data_source_file ja048750msi20040304_085042.cif
_cod_data_source_block bcn07m
_cod_database_code 4112687

loop_
_symmetry_equiv_pos_as_xyz
'x, y, z'
'-x, y+1/2, -z+1/2'
'-x, -y, -z'
'x, -y-1/2, z-1/2'

loop_
_atom_site_label
_atom_site_type_symbol
_atom_site_fract_x
_atom_site_fract_y
_atom_site_fract_z
_atom_site_U_iso_or_equiv
_atom_site_adp_type
_atom_site_occupancy
_atom_site_symmetry_multiplicity
_atom_site_calc_flag
_atom_site_refinement_flags
K1 K 0.16778(8) 0.53332(12) 0.43017(8) 0.0301(4) Uani 1 1 d .
K2 K 0.22074(8) 0.49488(13) 0.61307(8) 0.0309(4) Uani 1 1 d .
K3 K 0.32066(8) 0.40142(13) 0.50662(9) 0.0354(5) Uani 1 1 d .
K4 K 0.30720(8) 0.67039(13) 0.53256(9) 0.0352(5) Uani 1 1 d .
O1 O 0.2026(2) 0.3939(4) 0.5053(3) 0.0347(14) Uani 1 1 d .
C1 C 0.2015(3) 0.3073(6) 0.5230(4) 0.0252(18) Uani 1 1 d .
C2 C 0.2426(3) 0.2628(6) 0.5722(4) 0.032(2) Uani 1 1 d .
H2A H 0.2767 0.2969 0.5976 0.039 Uiso 1 1 calc R
H2B H 0.2373 0.1976 0.5811 0.039 Uiso 1 1 calc R
C3 C 0.1487(3) 0.2477(5) 0.4832(4) 0.0240(18) Uani 1 1 d .
C4 C 0.1555(3) 0.1920(5) 0.4327(4) 0.0274(19) Uani 1 1 d .
C5 C 0.1067(4) 0.1350(6) 0.3979(4) 0.032(2) Uani 1 1 d .
H5 H 0.1120 0.0967 0.3636 0.039 Uiso 1 1 calc R
C6 C 0.0518(3) 0.1334(5) 0.4122(4) 0.0269(19) Uani 1 1 d .
C7 C 0.0451(3) 0.1937(5) 0.4615(4) 0.0292(19) Uani 1 1 d .
H7 H 0.0068 0.1968 0.4707 0.035 Uiso 1 1 calc R
C8 C 0.0925(3) 0.2488(5) 0.4971(4) 0.0253(18) Uani 1 1 d .
C9 C 0.2144(4) 0.1908(6) 0.4143(4) 0.036(2) Uani 1 1 d .
H9A H 0.2259 0.2562 0.4069 0.044 Uiso 1 1 calc R
H9B H 0.2093 0.1534 0.3749 0.044 Uiso 1 1 calc R
H9C H 0.2463 0.1622 0.4492 0.044 Uiso 1 1 calc R
C10 C 0.0010(4) 0.0695(7) 0.3774(4) 0.046(2) Uani 1 1 d .
H10A H 0.0112 0.0403 0.3405 0.055 Uiso 1 1 calc R
H10B H -0.0365 0.1068 0.3622 0.055 Uiso 1 1 calc R
H10C H -0.0051 0.0195 0.4067 0.055 Uiso 1 1 calc R
C11 C 0.0830(4) 0.3126(6) 0.5501(4) 0.037(2) Uani 1 1 d .
H11A H 0.0852 0.3794 0.5378 0.044 Uiso 1 1 calc R
H11B H 0.1146 0.2998 0.5901 0.044 Uiso 1 1 calc R
H11C H 0.0429 0.2998 0.5565 0.044 Uiso 1 1 calc R
O2 O 0.1966(2) 0.6455(4) 0.5319(2) 0.0342(14) Uani 1 1 d .
C12 C 0.1483(4) 0.6754(5) 0.5472(4) 0.0282(19) Uani 1 1 d .
C13 C 0.1001(4) 0.6215(6) 0.5486(4) 0.041(2) Uani 1 1 d .
H13A H 0.0994 0.5559 0.5379 0.050 Uiso 1 1 calc R
H13B H 0.0668 0.6491 0.5603 0.050 Uiso 1 1 calc R
C14 C 0.1478(4) 0.7792(5) 0.5663(4) 0.029(2) Uani 1 1 d .
C15 C 0.1192(3) 0.8487(5) 0.5218(4) 0.0265(19) Uani 1 1 d .
C16 C 0.1191(4) 0.9441(5) 0.5416(4) 0.031(2) Uani 1 1 d .
H16 H 0.0992 0.9911 0.5115 0.037 Uiso 1 1 calc R
C17 C 0.1474(4) 0.9703(6) 0.6040(4) 0.034(2) Uani 1 1 d .
C18 C 0.1777(4) 0.9014(5) 0.6474(4) 0.031(2) Uani 1 1 d .
H18 H 0.1980 0.9195 0.6903 0.037 Uiso 1 1 calc R
C19 C 0.1790(4) 0.8069(6) 0.6293(4) 0.030(2) Uani 1 1 d .
C20 C 0.0884(4) 0.8221(6) 0.4529(4) 0.035(2) Uani 1 1 d .
H20A H 0.1153 0.7808 0.4365 0.042 Uiso 1 1 calc R
H20B H 0.0795 0.8800 0.4266 0.042 Uiso 1 1 calc R
H20C H 0.0504 0.7884 0.4507 0.042 Uiso 1 1 calc R
C21 C 0.1450(4) 1.0717(6) 0.6258(4) 0.042(2) Uani 1 1 d .
H21A H 0.1353 1.1140 0.5883 0.050 Uiso 1 1 calc R
H21B H 0.1845 1.0895 0.6548 0.050 Uiso 1 1 calc R
H21C H 0.1135 1.0777 0.6486 0.050 Uiso 1 1 calc R
C22 C 0.2150(4) 0.7353(6) 0.6770(4) 0.041(2) Uani 1 1 d .
H22A H 0.2358 0.7678 0.7171 0.050 Uiso 1 1 calc R
H22B H 0.2452 0.7047 0.6590 0.050 Uiso 1 1 calc R
H22C H 0.1875 0.6869 0.6857 0.050 Uiso 1 1 calc R
O3 O 0.2866(2) 0.5475(4) 0.4365(2) 0.0339(14) Uani 1 1 d .
C23 C 0.2789(3) 0.5937(6) 0.3831(4) 0.033(2) Uani 1 1 d .
C24 C 0.2436(4) 0.6714(6) 0.3647(4) 0.041(2) Uani 1 1 d .
H24A H 0.2215 0.6970 0.3922 0.049 Uiso 1 1 calc R
H24B H 0.2409 0.7005 0.3243 0.049 Uiso 1 1 calc R
C25 C 0.3130(3) 0.5530(6) 0.3373(4) 0.033(2) Uani 1 1 d .
C26 C 0.3690(4) 0.5939(6) 0.3360(4) 0.039(2) Uani 1 1 d .
C27 C 0.4003(4) 0.5544(6) 0.2959(4) 0.039(2) Uani 1 1 d .
H27 H 0.4381 0.5818 0.2951 0.046 Uiso 1 1 calc R
C28 C 0.3790(4) 0.4772(6) 0.2572(4) 0.037(2) Uani 1 1 d .
C29 C 0.3236(4) 0.4375(6) 0.2598(4) 0.034(2) Uani 1 1 d .
H29 H 0.3080 0.3840 0.2335 0.041 Uiso 1 1 calc R
C30 C 0.2910(3) 0.4743(6) 0.2998(3) 0.0259(19) Uani 1 1 d .
C31 C 0.3952(5) 0.6781(8) 0.3786(5) 0.065(3) Uani 1 1 d .
H31A H 0.4358 0.6927 0.3742 0.078 Uiso 1 1 calc R
H31B H 0.3982 0.6625 0.4235 0.078 Uiso 1 1 calc R
H31C H 0.3687 0.7335 0.3654 0.078 Uiso 1 1 calc R
C32 C 0.4147(4) 0.4348(7) 0.2148(5) 0.050(3) Uani 1 1 d .
H32A H 0.4346 0.4859 0.1973 0.060 Uiso 1 1 calc R
H32B H 0.3871 0.3998 0.1794 0.060 Uiso 1 1 calc R
H32C H 0.4455 0.3912 0.2402 0.060 Uiso 1 1 calc R
C33 C 0.2334(3) 0.4255(6) 0.3034(4) 0.035(2) Uani 1 1 d .
H33A H 0.2002 0.4719 0.2951 0.042 Uiso 1 1 calc R
H33B H 0.2393 0.3979 0.3463 0.042 Uiso 1 1 calc R
H33C H 0.2232 0.3749 0.2710 0.042 Uiso 1 1 calc R
O4 O 0.3305(2) 0.5157(4) 0.6082(2) 0.0352(14) Uani 1 1 d .
C34 C 0.3895(4) 0.5238(6) 0.6334(4) 0.039(2) Uani 1 1 d .
C35 C 0.4293(4) 0.5432(7) 0.6004(4) 0.051(3) Uani 1 1 d .
H35A H 0.4157 0.5523 0.5551 0.062 Uiso 1 1 calc R
H35B H 0.4714 0.5479 0.6221 0.062 Uiso 1 1 calc R
C36 C 0.4107(3) 0.5124(6) 0.7058(4) 0.034(2) Uani 1 1 d .
C37 C 0.4252(3) 0.4226(7) 0.7334(4) 0.036(2) Uani 1 1 d .
C38 C 0.4426(3) 0.4132(7) 0.8002(4) 0.035(2) Uani 1 1 d .
H38 H 0.4524 0.3517 0.8182 0.042 Uiso 1 1 calc R
C39 C 0.4461(3) 0.4902(7) 0.8414(4) 0.036(2) Uani 1 1 d .
C40 C 0.4325(3) 0.5803(6) 0.8132(4) 0.037(2) Uani 1 1 d .
H40 H 0.4358 0.6346 0.8401 0.044 Uiso 1 1 calc R
C41 C 0.4144(4) 0.5925(6) 0.7467(4) 0.036(2) Uani 1 1 d .
C42 C 0.4222(4) 0.3349(7) 0.6912(4) 0.051(3) Uani 1 1 d .
H42A H 0.3796 0.3180 0.6714 0.061 Uiso 1 1 calc R
H42B H 0.4429 0.2817 0.7176 0.061 Uiso 1 1 calc R
H42C H 0.4422 0.3486 0.6575 0.061 Uiso 1 1 calc R
C43 C 0.4639(4) 0.4800(7) 0.9129(4) 0.045(2) Uani 1 1 d .
H43A H 0.4731 0.4131 0.9244 0.054 Uiso 1 1 calc R
H43B H 0.4304 0.5013 0.9296 0.054 Uiso 1 1 calc R
H43C H 0.5000 0.5189 0.9316 0.054 Uiso 1 1 calc R
C44 C 0.4000(5) 0.6897(7) 0.7188(4) 0.053(3) Uani 1 1 d .
H44A H 0.4302 0.7081 0.6965 0.064 Uiso 1 1 calc R
H44B H 0.4009 0.7352 0.7535 0.064 Uiso 1 1 calc R
H44C H 0.3594 0.6895 0.6883 0.064 Uiso 1 1 calc R
C45 C 0.0520(4) 0.5925(6) 0.3066(4) 0.035(2) Uani 1 1 d .
C46 C 0.0748(3) 0.5120(6) 0.2828(4) 0.035(2) Uani 1 1 d .
H46 H 0.0938 0.5194 0.2492 0.042 Uiso 1 1 calc R
C47 C 0.0702(4) 0.4225(7) 0.3071(4) 0.039(2) Uani 1 1 d .
H47 H 0.0855 0.3685 0.2900 0.047 Uiso 1 1 calc R
C48 C 0.0432(4) 0.4124(8) 0.3566(5) 0.053(3) Uani 1 1 d .
H48 H 0.0404 0.3512 0.3743 0.063 Uiso 1 1 calc R
C49 C 0.0201(4) 0.4916(9) 0.3804(4) 0.055(3) Uani 1 1 d .
H49 H 0.0010 0.4848 0.4140 0.066 Uiso 1 1 calc R
C50 C 0.0252(4) 0.5793(7) 0.3552(4) 0.044(2) Uani 1 1 d .
H50 H 0.0095 0.6331 0.3720 0.052 Uiso 1 1 calc R
C51 C 0.0565(5) 0.6888(7) 0.2781(5) 0.067(3) Uani 1 1 d .
H51A H 0.0216 0.6986 0.2405 0.081 Uiso 1 1 calc R
H51B H 0.0942 0.6926 0.2649 0.081 Uiso 1 1 calc R
H51C H 0.0568 0.7382 0.3102 0.081 Uiso 1 1 calc R
C52 C 0.1695(4) 0.4944(6) 0.7534(4) 0.034(2) Uani 1 1 d .
C53 C 0.2305(4) 0.5196(6) 0.7737(4) 0.034(2) Uani 1 1 d .
H53 H 0.2419 0.5813 0.7908 0.041 Uiso 1 1 calc R
C54 C 0.2751(4) 0.4543(6) 0.7689(4) 0.036(2) Uani 1 1 d .
H54 H 0.3167 0.4720 0.7829 0.043 Uiso 1 1 calc R
C55 C 0.2595(4) 0.3652(7) 0.7444(4) 0.040(2) Uani 1 1 d .
H55 H 0.2901 0.3209 0.7418 0.048 Uiso 1 1 calc R
C56 C 0.1982(4) 0.3400(6) 0.7232(4) 0.041(2) Uani 1 1 d .
H56 H 0.1870 0.2784 0.7058 0.049 Uiso 1 1 calc R
C57 C 0.1538(4) 0.4044(6) 0.7274(4) 0.033(2) Uani 1 1 d .
H57 H 0.1121 0.3870 0.7125 0.040 Uiso 1 1 calc R
C58 C 0.1214(4) 0.5663(7) 0.7592(4) 0.048(2) Uani 1 1 d .
H58A H 0.1375 0.6061 0.7973 0.058 Uiso 1 1 calc R
H58B H 0.0852 0.5324 0.7633 0.058 Uiso 1 1 calc R
H58C H 0.1105 0.6065 0.7207 0.058 Uiso 1 1 calc R
C59 C 0.3982(3) 0.2033(6) 0.4962(4) 0.0278(19) Uani 1 1 d .
C60 C 0.3672(4) 0.2065(8) 0.4313(5) 0.052(3) Uani 1 1 d .
H60 H 0.3380 0.1583 0.4146 0.062 Uiso 1 1 calc R
C61 C 0.3761(5) 0.2733(9) 0.3916(6) 0.064(3) Uani 1 1 d .
H61 H 0.3541 0.2718 0.3473 0.077 Uiso 1 1 calc R
C62 C 0.4163(5) 0.3425(7) 0.4140(5) 0.051(3) Uani 1 1 d .
H62 H 0.4209 0.3912 0.3852 0.061 Uiso 1 1 calc R
C63 C 0.4519(5) 0.3470(8) 0.4779(6) 0.069(3) Uani 1 1 d .
H63 H 0.4812 0.3958 0.4927 0.083 Uiso 1 1 calc R
C64 C 0.4414(4) 0.2719(7) 0.5206(5) 0.050(3) Uani 1 1 d .
H64 H 0.4640 0.2706 0.5646 0.060 Uiso 1 1 calc R
C65 C 0.3845(4) 0.1279(6) 0.5376(5) 0.051(3) Uani 1 1 d .
H65A H 0.4182 0.1225 0.5769 0.062 Uiso 1 1 calc R
H65B H 0.3791 0.0671 0.5145 0.062 Uiso 1 1 calc R
H65C H 0.3471 0.1440 0.5490 0.062 Uiso 1 1 calc R
C66 C 0.2882(4) 0.9028(6) 0.4898(4) 0.035(2) Uani 1 1 d .
C67 C 0.3385(4) 0.8739(6) 0.4711(4) 0.039(2) Uani 1 1 d .
H67 H 0.3363 0.8715 0.4266 0.047 Uiso 1 1 calc R
C68 C 0.3926(4) 0.8481(7) 0.5166(4) 0.046(3) Uani 1 1 d .
H68 H 0.4270 0.8275 0.5036 0.056 Uiso 1 1 calc R
C69 C 0.3945(4) 0.8535(7) 0.5820(4) 0.047(3) Uani 1 1 d .
H69 H 0.4308 0.8370 0.6139 0.057 Uiso 1 1 calc R
C70 C 0.3448(4) 0.8822(6) 0.6001(4) 0.045(2) Uani 1 1 d .
H70 H 0.3466 0.8848 0.6446 0.054 Uiso 1 1 calc R
C71 C 0.2913(4) 0.9077(6) 0.5545(4) 0.036(2) Uani 1 1 d .
H71 H 0.2570 0.9283 0.5678 0.043 Uiso 1 1 calc R
C72 C 0.2308(4) 0.9289(6) 0.4398(4) 0.045(2) Uani 1 1 d .
H72A H 0.2399 0.9755 0.4101 0.055 Uiso 1 1 calc R
H72B H 0.2018 0.9564 0.4608 0.055 Uiso 1 1 calc R
H72C H 0.2131 0.8717 0.4159 0.055 Uiso 1 1 calc R

loop_
_atom_site_aniso_label
_atom_site_aniso_U_11
_atom_site_aniso_U_22
_atom_site_aniso_U_33
_atom_site_aniso_U_23
_atom_site_aniso_U_13
_atom_site_aniso_U_12
K1 0.0251(10) 0.0354(11) 0.0260(10) 0.0000(8) 0.0004(8) -0.0035(8)
K2 0.0327(10) 0.0346(10) 0.0257(10) 0.0046(8) 0.0085(8) -0.0015(8)
K3 0.0249(10) 0.0446(12) 0.0372(11) 0.0064(9) 0.0095(8) 0.0032(9)
K4 0.0346(11) 0.0370(11) 0.0304(11) 0.0020(8) 0.0030(8) -0.0146(9)
O1 0.031(3) 0.035(4) 0.038(4) 0.004(3) 0.009(3) -0.005(3)
C1 0.022(4) 0.031(5) 0.024(5) 0.004(4) 0.008(4) -0.001(4)
C2 0.022(4) 0.043(5) 0.027(5) 0.001(4) -0.001(4) -0.007(4)
C3 0.024(4) 0.018(4) 0.028(5) 0.001(3) 0.002(4) 0.003(3)
C4 0.029(5) 0.029(5) 0.025(5) 0.009(4) 0.008(4) 0.000(4)
C5 0.035(5) 0.032(5) 0.024(5) -0.009(4) 0.001(4) 0.002(4)
C6 0.026(5) 0.019(4) 0.032(5) -0.005(4) 0.002(4) 0.003(3)
C7 0.015(4) 0.030(5) 0.039(5) 0.005(4) 0.002(4) 0.005(4)
C8 0.027(5) 0.023(4) 0.024(5) 0.000(4) 0.004(4) 0.005(4)
C9 0.035(5) 0.040(5) 0.035(5) -0.007(4) 0.011(4) -0.003(4)
C10 0.025(5) 0.064(6) 0.037(6) -0.026(5) -0.008(4) -0.001(4)
C11 0.037(5) 0.038(5) 0.036(5) -0.016(4) 0.011(4) -0.007(4)
O2 0.038(3) 0.036(3) 0.031(3) -0.005(3) 0.012(3) -0.004(3)
C12 0.032(5) 0.023(4) 0.025(5) -0.002(4) 0.001(4) -0.003(4)
C13 0.035(5) 0.026(5) 0.064(7) -0.001(4) 0.016(5) 0.004(4)
C14 0.033(5) 0.026(5) 0.032(5) -0.004(4) 0.015(4) -0.011(4)
C15 0.032(5) 0.019(5) 0.029(5) 0.005(4) 0.011(4) -0.011(4)
C16 0.042(5) 0.019(5) 0.034(5) 0.002(4) 0.014(4) 0.002(4)
C17 0.036(5) 0.037(5) 0.033(6) 0.001(4) 0.014(4) -0.014(4)
C18 0.045(5) 0.027(5) 0.021(5) -0.013(4) 0.008(4) -0.015(4)
C19 0.032(5) 0.031(5) 0.028(5) -0.003(4) 0.009(4) -0.009(4)
C20 0.045(5) 0.028(5) 0.029(5) -0.004(4) 0.004(4) -0.004(4)
C21 0.061(6) 0.029(5) 0.035(5) -0.007(4) 0.014(5) -0.008(4)
C22 0.055(6) 0.033(5) 0.035(6) 0.003(4) 0.010(5) 0.000(4)
O3 0.027(3) 0.053(4) 0.022(3) 0.008(3) 0.006(3) 0.000(3)
C23 0.025(5) 0.050(6) 0.023(5) -0.008(4) 0.008(4) -0.015(4)
C24 0.052(6) 0.038(5) 0.036(6) 0.004(4) 0.018(5) 0.005(5)
C25 0.025(5) 0.045(5) 0.025(5) 0.009(4) 0.001(4) -0.009(4)
C26 0.035(5) 0.051(6) 0.028(5) 0.008(4) 0.006(4) -0.003(4)
C27 0.031(5) 0.045(6) 0.041(6) 0.008(5) 0.012(4) -0.014(4)
C28 0.034(5) 0.047(6) 0.032(5) 0.024(4) 0.015(4) 0.018(4)
C29 0.033(5) 0.037(5) 0.030(5) 0.011(4) 0.005(4) 0.006(4)
C30 0.018(4) 0.039(5) 0.018(4) 0.006(4) -0.001(3) -0.005(4)
C31 0.054(7) 0.093(9) 0.052(7) -0.028(6) 0.021(5) -0.047(6)
C32 0.049(6) 0.051(6) 0.059(7) 0.020(5) 0.028(5) 0.015(5)
C33 0.032(5) 0.046(5) 0.026(5) -0.003(4) 0.007(4) -0.005(4)
O4 0.025(3) 0.050(4) 0.025(3) 0.003(3) -0.003(2) -0.006(3)
C34 0.033(6) 0.052(6) 0.032(5) 0.000(4) 0.007(4) -0.010(4)
C35 0.028(5) 0.090(8) 0.031(6) 0.019(5) 0.001(4) -0.009(5)
C36 0.021(4) 0.056(6) 0.023(5) 0.015(5) 0.001(4) -0.008(4)
C37 0.016(4) 0.062(6) 0.027(5) 0.002(5) 0.000(4) -0.010(4)
C38 0.017(4) 0.054(6) 0.032(6) 0.017(5) 0.003(4) -0.001(4)
C39 0.022(5) 0.055(6) 0.030(5) 0.016(5) 0.006(4) 0.002(4)
C40 0.026(5) 0.051(6) 0.031(5) -0.003(4) 0.005(4) -0.005(4)
C41 0.033(5) 0.046(6) 0.028(5) 0.013(4) 0.003(4) 0.004(4)
C42 0.039(6) 0.064(7) 0.044(6) 0.010(5) 0.003(5) 0.001(5)
C43 0.024(5) 0.083(7) 0.027(5) 0.001(5) 0.005(4) -0.005(5)
C44 0.063(7) 0.055(6) 0.032(6) 0.011(5) -0.005(5) -0.009(5)
C45 0.030(5) 0.042(6) 0.026(5) 0.004(4) -0.005(4) 0.002(4)
C46 0.026(5) 0.053(6) 0.021(5) 0.005(4) -0.002(4) 0.007(4)
C47 0.029(5) 0.042(6) 0.037(6) 0.008(4) -0.008(4) 0.002(4)
C48 0.037(6) 0.063(7) 0.045(7) 0.023(5) -0.010(5) -0.018(5)
C49 0.029(5) 0.099(9) 0.033(6) 0.003(6) 0.002(4) -0.020(6)
C50 0.025(5) 0.058(7) 0.043(6) -0.015(5) 0.000(4) -0.002(4)
C51 0.082(8) 0.039(6) 0.070(8) -0.006(5) 0.005(6) 0.017(6)
C52 0.035(5) 0.043(6) 0.025(5) 0.014(4) 0.011(4) 0.013(4)
C53 0.033(5) 0.046(5) 0.022(5) 0.010(4) 0.006(4) 0.001(4)
C54 0.031(5) 0.053(6) 0.024(5) 0.014(4) 0.006(4) 0.002(5)
C55 0.041(6) 0.047(6) 0.031(5) 0.008(4) 0.009(4) 0.012(5)
C56 0.059(7) 0.026(5) 0.030(5) 0.004(4) 0.002(5) -0.004(5)
C57 0.032(5) 0.033(5) 0.032(5) 0.009(4) 0.004(4) 0.002(4)
C58 0.048(6) 0.054(6) 0.043(6) 0.002(5) 0.013(5) 0.016(5)
C59 0.023(5) 0.039(5) 0.023(5) 0.005(4) 0.009(4) 0.008(4)
C60 0.032(6) 0.082(8) 0.046(7) 0.000(6) 0.018(5) 0.014(5)
C61 0.037(6) 0.094(9) 0.064(8) -0.003(7) 0.019(6) 0.015(6)
C62 0.053(7) 0.048(6) 0.052(7) 0.019(5) 0.015(6) 0.012(5)
C63 0.034(6) 0.066(8) 0.114(11) -0.017(7) 0.032(7) -0.015(5)
C64 0.030(5) 0.065(7) 0.052(7) 0.000(5) 0.006(5) 0.015(5)
C65 0.057(6) 0.041(6) 0.068(7) 0.012(5) 0.038(6) 0.016(5)
C66 0.043(6) 0.026(5) 0.036(6) -0.001(4) 0.012(4) -0.019(4)
C67 0.046(6) 0.038(5) 0.032(5) 0.002(4) 0.010(5) -0.025(4)
C68 0.042(6) 0.051(6) 0.048(7) -0.006(5) 0.015(5) -0.030(5)
C69 0.045(6) 0.048(6) 0.040(6) 0.007(5) -0.004(5) -0.026(5)
C70 0.056(7) 0.052(6) 0.027(5) -0.002(4) 0.013(5) -0.021(5)
C71 0.047(6) 0.024(5) 0.042(6) -0.006(4) 0.021(5) -0.015(4)
C72 0.056(6) 0.036(5) 0.044(6) 0.008(4) 0.013(5) -0.002(5)

loop_
_atom_type_symbol
_atom_type_description
_atom_type_scat_dispersion_real
_atom_type_scat_dispersion_imag
_atom_type_scat_source
C C 0.0033 0.0016 'International Tables Vol C Tables 4.2.6.8 and 6.1.1.4'
H H 0.0000 0.0000 'International Tables Vol C Tables 4.2.6.8 and 6.1.1.4'
O O 0.0106 0.0060 'International Tables Vol C Tables 4.2.6.8 and 6.1.1.4'
K K 0.2009 0.2494 'International Tables Vol C Tables 4.2.6.8 and 6.1.1.4'

loop_
_geom_angle_atom_site_label_1
_geom_angle_atom_site_label_2
_geom_angle_atom_site_label_3
_geom_angle
O1 K1 O2 87.98(18)
O1 K1 O3 83.61(17)
O2 K1 O3 84.04(17)
O1 K1 C23 106.3(2)
O2 K1 C23 94.06(19)
O3 K1 C23 24.50(19)
O1 K1 C24 130.1(2)
O2 K1 C24 88.0(2)
O3 K1 C24 46.5(2)
C23 K1 C24 24.8(2)
O1 K1 C50 124.4(2)
O2 K1 C50 106.3(2)
O3 K1 C50 149.7(2)
C23 K1 C50 125.2(2)
C24 K1 C50 104.4(2)
O1 K1 C49 100.7(2)
O2 K1 C49 112.1(2)
O3 K1 C49 163.3(2)
C23 K1 C49 142.9(2)
C24 K1 C49 126.6(2)
C50 K1 C49 23.9(2)
O1 K1 C45 138.9(2)
O2 K1 C45 118.9(2)
O3 K1 C45 126.57(19)
C23 K1 C45 102.3(2)
C24 K1 C45 84.3(2)
C50 K1 C45 23.9(2)
C49 K1 C45 42.4(2)
O1 K1 C46 123.5(2)
O2 K1 C46 143.2(2)
O3 K1 C46 115.29(19)
C23 K1 C46 94.4(2)
C24 K1 C46 85.0(2)
C50 K1 C46 42.0(2)
C49 K1 C46 49.0(2)
C45 K1 C46 24.4(2)
O1 K1 C48 89.4(2)
O2 K1 C48 133.6(2)
O3 K1 C48 141.6(2)
C23 K1 C48 130.9(2)
C24 K1 C48 126.8(2)
C50 K1 C48 42.2(2)
C49 K1 C48 24.2(2)
C45 K1 C48 49.5(2)
C46 K1 C48 41.9(2)
O1 K1 C12 93.46(19)
O2 K1 C12 21.28(17)
O3 K1 C12 105.08(19)
C23 K1 C12 112.1(2)
C24 K1 C12 100.1(2)
C50 K1 C12 86.3(2)
C49 K1 C12 90.9(2)
C45 K1 C12 102.5(2)
C46 K1 C12 126.5(2)
C48 K1 C12 113.1(2)
O1 K1 C47 100.0(2)
O2 K1 C47 154.1(2)
O3 K1 C47 121.2(2)
C23 K1 C47 107.0(2)
C24 K1 C47 104.8(2)
C50 K1 C47 49.0(2)
C49 K1 C47 42.3(2)
C45 K1 C47 42.7(2)
C46 K1 C47 23.8(2)
C48 K1 C47 23.9(2)
C12 K1 C47 132.8(2)
O4 K2 O1 86.79(17)
O4 K2 O2 84.96(17)
O1 K2 O2 83.92(17)
O4 K2 C12 106.9(2)
O1 K2 C12 95.57(19)
O2 K2 C12 24.33(17)
O4 K2 C1 92.35(18)
O1 K2 C1 22.46(17)
O2 K2 C1 106.07(18)
C12 K2 C1 114.6(2)
O4 K2 C13 130.2(2)
O1 K2 C13 90.4(2)
O2 K2 C13 45.36(19)
C12 K2 C13 24.1(2)
C1 K2 C13 103.2(2)
O4 K2 C55 93.7(2)
O1 K2 C55 113.7(2)
O2 K2 C55 162.3(2)
C12 K2 C55 145.2(2)
C1 K2 C55 91.6(2)
C13 K2 C55 132.0(2)
O4 K2 C54 87.86(19)
O1 K2 C54 136.5(2)
O2 K2 C54 138.4(2)
C12 K2 C54 127.1(2)
C1 K2 C54 115.1(2)
C13 K2 C54 124.6(2)
C55 K2 C54 24.0(2)
O4 K2 C56 116.4(2)
O1 K2 C56 104.9(2)
O2 K2 C56 156.8(2)
C12 K2 C56 132.5(2)
C1 K2 C56 83.0(2)
C13 K2 C56 112.3(2)
C55 K2 C56 24.2(2)
C54 K2 C56 41.9(2)
O4 K2 C53 103.74(18)
O1 K2 C53 152.9(2)
O2 K2 C53 121.39(19)
C12 K2 C53 104.8(2)
C1 K2 C53 130.7(2)
C13 K2 C53 100.9(2)
C55 K2 C53 41.8(2)
C54 K2 C53 23.81(19)
C56 K2 C53 48.0(2)
O4 K2 C2 83.36(18)
O1 K2 C2 43.18(18)
O2 K2 C2 126.21(17)
C12 K2 C2 137.8(2)
C1 K2 C2 23.23(18)
C13 K2 C2 124.9(2)
C55 K2 C2 71.0(2)
C54 K2 C2 93.3(2)
C56 K2 C2 68.4(2)
C53 K2 C2 112.4(2)
O4 K2 C57 134.26(19)
O1 K2 C57 115.68(19)
O2 K2 C57 133.89(18)
C12 K2 C57 109.6(2)
C1 K2 C57 96.7(2)
C13 K2 C57 91.0(2)
C55 K2 C57 41.5(2)
C54 K2 C57 47.9(2)
C56 K2 C57 23.17(19)
C53 K2 C57 40.5(2)
C2 K2 C57 87.71(19)
O3 K3 O4 87.04(18)
O3 K3 O1 83.27(17)
O4 K3 O1 83.73(17)
O3 K3 C1 105.91(19)
O4 K3 C1 92.32(18)
O1 K3 C1 23.84(18)
O3 K3 C2 129.35(19)
O4 K3 C2 86.20(19)
O1 K3 C2 46.10(18)
C1 K3 C2 24.71(19)
O3 K3 C64 128.4(2)
O4 K3 C64 112.4(2)
O1 K3 C64 143.3(2)
C1 K3 C64 119.7(2)
C2 K3 C64 100.3(2)
O3 K3 C34 94.3(2)
O4 K3 C34 23.11(18)
O1 K3 C34 106.35(19)
C1 K3 C34 111.3(2)
C2 K3 C34 98.5(2)
C64 K3 C34 90.9(2)
O3 K3 C63 102.7(3)
O4 K3 C63 114.5(2)
O1 K3 C63 160.8(2)
C1 K3 C63 141.5(3)
C2 K3 C63 125.6(3)
C64 K3 C63 25.8(3)
C34 K3 C63 91.5(3)
O3 K3 C59 135.49(18)
O4 K3 C59 128.89(19)
O1 K3 C59 121.05(19)
C1 K3 C59 98.6(2)
C2 K3 C59 84.0(2)
C64 K3 C59 24.1(2)
C34 K3 C59 110.7(2)
C63 K3 C59 43.2(2)
O3 K3 C35 86.4(2)
O4 K3 C35 43.53(19)
O1 K3 C35 126.7(2)
C1 K3 C35 134.3(2)
C2 K3 C35 119.7(2)
C64 K3 C35 79.0(3)
C34 K3 C35 23.01(19)
C63 K3 C35 72.2(3)
C59 K3 C35 102.4(2)
O3 K3 C62 89.3(2)
O4 K3 C62 134.1(2)
O1 K3 C62 141.1(2)
C1 K3 C62 132.4(2)
C2 K3 C62 128.8(2)
C64 K3 C62 42.4(2)
C34 K3 C62 112.3(2)
C63 K3 C62 23.8(2)
C59 K3 C62 47.7(2)
C35 K3 C62 90.6(3)
O3 K3 C60 115.9(2)
O4 K3 C60 152.0(2)
O1 K3 C60 113.4(2)
C1 K3 C60 96.1(2)
C2 K3 C60 90.4(2)
C64 K3 C60 41.0(2)
C34 K3 C60 131.9(2)
C63 K3 C60 47.6(3)
C59 K3 C60 23.3(2)
C35 K3 C60 118.1(2)
C62 K3 C60 38.7(2)
O2 K4 O3 86.76(17)
O2 K4 O4 85.57(17)
O3 K4 O4 84.99(17)
O2 K4 C34 108.2(2)
O3 K4 C34 93.4(2)
O4 K4 C34 23.70(18)
O2 K4 C68 136.9(2)
O3 K4 C68 113.7(2)
O4 K4 C68 131.5(2)
C34 K4 C68 108.0(2)
O2 K4 C69 129.0(2)
O3 K4 C69 137.4(2)
O4 K4 C69 116.0(2)
C34 K4 C69 95.3(2)
C68 K4 C69 25.0(2)
O2 K4 C23 91.28(18)
O3 K4 C23 21.80(19)
O4 K4 C23 106.6(2)
C34 K4 C23 112.2(2)
C68 K4 C23 96.3(2)
C69 K4 C23 121.2(2)
O2 K4 C35 130.2(2)
O3 K4 C35 86.7(2)
O4 K4 C35 44.67(19)
C34 K4 C35 23.5(2)
C68 K4 C35 90.2(2)
C69 K4 C35 85.1(3)
C23 K4 C35 100.0(2)
O2 K4 C67 116.1(2)
O3 K4 C67 105.1(2)
O4 K4 C67 156.2(2)
C34 K4 C67 132.5(2)
C68 K4 C67 24.6(2)
C69 K4 C67 43.0(2)
C23 K4 C67 84.0(2)
C35 K4 C67 113.3(2)
O2 K4 C70 105.2(2)
O3 K4 C70 154.1(2)
O4 K4 C70 118.2(2)
C34 K4 C70 104.1(2)
C68 K4 C70 42.9(2)
C69 K4 C70 23.9(2)
C23 K4 C70 132.9(2)
C35 K4 C70 101.8(3)
C67 K4 C70 49.1(2)
O2 K4 C66 94.5(2)
O3 K4 C66 115.69(19)
O4 K4 C66 159.31(19)
C34 K4 C66 144.3(2)
C68 K4 C66 42.8(2)
C69 K4 C66 49.4(2)
C23 K4 C66 94.1(2)
C35 K4 C66 132.2(2)
C67 K4 C66 23.7(2)
C70 K4 C66 41.9(2)
O2 K4 C71 89.5(2)
O3 K4 C71 138.4(2)
O4 K4 C71 136.01(19)
C34 K4 C71 126.9(2)
C68 K4 C71 49.6(2)
C69 K4 C71 42.1(2)
C23 K4 C71 117.2(2)
C35 K4 C71 125.4(2)
C67 K4 C71 41.7(2)
C70 K4 C71 23.8(2)
C66 K4 C71 23.51(19)
C1 O1 K1 154.3(5)
C1 O1 K2 104.9(5)
K1 O1 K2 95.47(19)
C1 O1 K3 97.8(4)
K1 O1 K3 96.60(18)
K2 O1 K3 93.15(17)
O1 C1 C2 127.2(7)
O1 C1 C3 115.5(7)
C2 C1 C3 117.3(7)
O1 C1 K3 58.4(4)
C2 C1 K3 81.2(5)
C3 C1 K3 138.3(5)
O1 C1 K2 52.7(4)
C2 C1 K2 87.3(5)
C3 C1 K2 137.8(5)
K3 C1 K2 75.26(18)
C1 C2 K3 74.1(5)
C1 C2 K2 69.5(5)
K3 C2 K2 71.24(18)
C1 C2 H2A 120.0
K3 C2 H2A 59.0
K2 C2 H2A 61.9
C1 C2 H2B 120.0
K3 C2 H2B 142.1
K2 C2 H2B 145.3
H2A C2 H2B 120.0
C4 C3 C8 119.0(7)
C4 C3 C1 120.7(7)
C8 C3 C1 120.4(7)
C3 C4 C5 119.8(7)
C3 C4 C9 121.1(7)
C5 C4 C9 119.1(7)
C6 C5 C4 121.9(7)
C6 C5 H5 119.1
C4 C5 H5 119.1
C5 C6 C7 117.2(7)
C5 C6 C10 121.9(7)
C7 C6 C10 120.9(7)
C8 C7 C6 121.9(7)
C8 C7 H7 119.0
C6 C7 H7 119.0
C7 C8 C3 120.1(7)
C7 C8 C11 119.8(7)
C3 C8 C11 120.0(7)
C4 C9 H9A 109.5
C4 C9 H9B 109.5
H9A C9 H9B 109.5
C4 C9 H9C 109.5
H9A C9 H9C 109.5
H9B C9 H9C 109.5
C6 C10 H10A 109.5
C6 C10 H10B 109.5
H10A C10 H10B 109.5
C6 C10 H10C 109.5
H10A C10 H10C 109.5
H10B C10 H10C 109.5
C8 C11 H11A 109.5
C8 C11 H11B 109.5
H11A C11 H11B 109.5
C8 C11 H11C 109.5
H11A C11 H11C 109.5
H11B C11 H11C 109.5
C12 O2 K4 149.5(5)
C12 O2 K1 111.6(4)
K4 O2 K1 96.12(18)
C12 O2 K2 97.1(4)
K4 O2 K2 94.47(19)
K1 O2 K2 91.91(17)
O2 C12 C13 125.5(7)
O2 C12 C14 116.6(7)
C13 C12 C14 117.9(7)
O2 C12 K2 58.6(4)
C13 C12 K2 82.5(5)
C14 C12 K2 133.9(5)
O2 C12 K1 47.1(4)
C13 C12 K1 87.8(5)
C14 C12 K1 142.3(5)
K2 C12 K1 72.46(17)
C12 C13 K2 73.4(5)
C12 C13 H13A 120.0
K2 C13 H13A 61.9
C12 C13 H13B 120.0
K2 C13 H13B 139.2
H13A C13 H13B 120.0
C15 C14 C19 119.3(7)
C15 C14 C12 121.3(7)
C19 C14 C12 119.3(7)
C14 C15 C16 119.6(7)
C14 C15 C20 120.6(7)
C16 C15 C20 119.8(7)
C17 C16 C15 120.9(8)
C17 C16 H16 119.6
C15 C16 H16 119.6
C16 C17 C18 119.2(8)
C16 C17 C21 120.8(8)
C18 C17 C21 120.0(7)
C19 C18 C17 121.4(7)
C19 C18 H18 119.3
C17 C18 H18 119.3
C18 C19 C14 119.5(8)
C18 C19 C22 119.6(7)
C14 C19 C22 120.8(7)
C15 C20 H20A 109.5
C15 C20 H20B 109.5
H20A C20 H20B 109.5
C15 C20 H20C 109.5
H20A C20 H20C 109.5
H20B C20 H20C 109.5
C17 C21 H21A 109.5
C17 C21 H21B 109.5
H21A C21 H21B 109.5
C17 C21 H21C 109.5
H21A C21 H21C 109.5
H21B C21 H21C 109.5
C19 C22 H22A 109.5
C19 C22 H22B 109.5
H22A C22 H22B 109.5
C19 C22 H22C 109.5
H22A C22 H22C 109.5
H22B C22 H22C 109.5
C23 O3 K3 151.8(5)
C23 O3 K4 108.9(5)
K3 O3 K4 95.71(18)
C23 O3 K1 96.0(4)
K3 O3 K1 96.35(17)
K4 O3 K1 92.75(16)
O3 C23 C24 126.3(7)
O3 C23 C25 114.9(7)
C24 C23 C25 118.8(8)
O3 C23 K1 59.6(4)
C24 C23 K1 80.8(5)
C25 C23 K1 136.0(5)
O3 C23 K4 49.3(4)
C24 C23 K4 88.0(5)
C25 C23 K4 139.3(5)
K1 C23 K4 74.10(17)
C23 C24 K1 74.4(5)
C23 C24 K4 69.5(5)
K1 C24 K4 70.15(17)
C23 C24 H24A 120.0
K1 C24 H24A 60.3
K4 C24 H24A 59.8
C23 C24 H24B 120.0
K1 C24 H24B 139.9
K4 C24 H24B 148.6
H24A C24 H24B 120.0
C30 C25 C26 119.9(7)
C30 C25 C23 120.8(7)
C26 C25 C23 119.2(7)
C27 C26 C25 118.7(8)
C27 C26 C31 120.3(8)
C25 C26 C31 121.0(8)
C28 C27 C26 122.6(8)
C28 C27 H27 118.7
C26 C27 H27 118.7
C27 C28 C29 117.6(8)
C27 C28 C32 121.5(8)
C29 C28 C32 120.9(9)
C30 C29 C28 121.6(8)
C30 C29 H29 119.2
C28 C29 H29 119.2
C25 C30 C29 119.6(7)
C25 C30 C33 121.1(7)
C29 C30 C33 119.3(7)
C26 C31 H31A 109.5
C26 C31 H31B 109.5
H31A C31 H31B 109.5
C26 C31 H31C 109.5
H31A C31 H31C 109.5
H31B C31 H31C 109.5
C28 C32 H32A 109.5
C28 C32 H32B 109.5
H32A C32 H32B 109.5
C28 C32 H32C 109.5
H32A C32 H32C 109.5
H32B C32 H32C 109.5
C30 C33 H33A 109.5
C30 C33 H33B 109.5
H33A C33 H33B 109.5
C30 C33 H33C 109.5
H33A C33 H33C 109.5
H33B C33 H33C 109.5
C34 O4 K2 154.3(5)
C34 O4 K3 103.7(5)
K2 O4 K3 95.88(18)
C34 O4 K4 101.1(5)
K2 O4 K4 94.86(18)
K3 O4 K4 91.57(16)
O4 C34 C35 124.9(8)
O4 C34 C36 114.9(7)
C35 C34 C36 120.2(8)
O4 C34 K4 55.2(4)
C35 C34 K4 82.2(6)
C36 C34 K4 137.1(6)
O4 C34 K3 53.2(4)
C35 C34 K3 84.3(6)
C36 C34 K3 139.4(6)
K4 C34 K3 73.06(18)
C34 C35 K4 74.3(5)
C34 C35 K3 72.7(5)
K4 C35 K3 70.14(18)
C34 C35 H35A 120.0
K4 C35 H35A 58.1
K3 C35 H35A 59.0
C34 C35 H35B 120.0
K4 C35 H35B 143.2
K3 C35 H35B 144.4
H35A C35 H35B 120.0
C37 C36 C41 118.9(7)
C37 C36 C34 120.6(8)
C41 C36 C34 120.5(8)
C38 C37 C36 119.7(8)
C38 C37 C42 119.7(8)
C36 C37 C42 120.6(8)
C39 C38 C37 122.7(8)
C39 C38 H38 118.6
C37 C38 H38 118.6
C38 C39 C40 117.1(8)
C38 C39 C43 122.7(8)
C40 C39 C43 120.2(9)
C41 C40 C39 121.9(8)
C41 C40 H40 119.1
C39 C40 H40 119.1
C40 C41 C36 119.7(8)
C40 C41 C44 119.9(8)
C36 C41 C44 120.3(7)
C37 C42 H42A 109.5
C37 C42 H42B 109.5
H42A C42 H42B 109.5
C37 C42 H42C 109.5
H42A C42 H42C 109.5
H42B C42 H42C 109.5
C39 C43 H43A 109.5
C39 C43 H43B 109.5
H43A C43 H43B 109.5
C39 C43 H43C 109.5
H43A C43 H43C 109.5
H43B C43 H43C 109.5
C41 C44 H44A 109.5
C41 C44 H44B 109.5
H44A C44 H44B 109.5
C41 C44 H44C 109.5
H44A C44 H44C 109.5
H44B C44 H44C 109.5
C50 C45 C46 117.6(8)
C50 C45 C51 122.3(9)
C46 C45 C51 120.1(8)
C50 C45 K1 77.0(5)
C46 C45 K1 78.3(4)
C51 C45 K1 115.3(6)
C47 C46 C45 121.5(8)
C47 C46 K1 79.2(5)
C45 C46 K1 77.3(5)
C47 C46 H46 119.3
C45 C46 H46 119.3
K1 C46 H46 114.6
C46 C47 C48 119.0(9)
C46 C47 K1 77.0(5)
C48 C47 K1 77.0(5)
C46 C47 H47 120.5
C48 C47 H47 120.5
K1 C47 H47 116.3
C47 C48 C49 120.0(9)
C47 C48 K1 79.1(5)
C49 C48 K1 77.0(5)
C47 C48 H48 120.0
C49 C48 H48 120.0
K1 C48 H48 114.4
C50 C49 C48 119.5(9)
C50 C49 K1 77.2(5)
C48 C49 K1 78.7(5)
C50 C49 H49 120.3
C48 C49 H49 120.3
K1 C49 H49 114.4
C49 C50 C45 122.3(9)
C49 C50 K1 78.8(5)
C45 C50 K1 79.1(5)
C49 C50 H50 118.8
C45 C50 H50 118.8
K1 C50 H50 113.4
C45 C51 H51A 109.5
C45 C51 H51B 109.5
H51A C51 H51B 109.5
C45 C51 H51C 109.5
H51A C51 H51C 109.5
H51B C51 H51C 109.5
C53 C52 C57 119.1(8)
C53 C52 C58 119.4(8)
C57 C52 C58 121.5(8)
C53 C52 K2 74.4(4)
C57 C52 K2 76.5(5)
C58 C52 K2 119.1(5)
C52 C53 C54 120.0(8)
C52 C53 K2 82.8(5)
C54 C53 K2 72.9(4)
C52 C53 H53 120.0
C54 C53 H53 120.0
K2 C53 H53 114.9
C55 C54 C53 120.8(8)
C55 C54 K2 77.1(5)
C53 C54 K2 83.3(4)
C55 C54 H54 119.6
C53 C54 H54 119.6
K2 C54 H54 110.1
C54 C55 C56 119.4(8)
C54 C55 K2 78.9(5)
C56 C55 K2 81.3(5)
C54 C55 H55 120.3
C56 C55 H55 120.3
K2 C55 H55 109.9
C57 C56 C55 120.2(8)
C57 C56 K2 83.2(5)
C55 C56 K2 74.5(5)
C57 C56 H56 119.9
C55 C56 H56 119.9
K2 C56 H56 112.7
C56 C57 C52 120.5(8)
C56 C57 K2 73.6(5)
C52 C57 K2 80.7(5)
C56 C57 H57 119.7
C52 C57 H57 119.7
K2 C57 H57 116.6
C52 C58 H58A 109.5
C52 C58 H58B 109.5
H58A C58 H58B 109.5
C52 C58 H58C 109.5
H58A C58 H58C 109.5
H58B C58 H58C 109.5
C64 C59 C60 118.6(9)
C64 C59 C65 121.2(8)
C60 C59 C65 120.1(9)
C64 C59 K3 74.3(5)
C60 C59 K3 84.7(5)
C65 C59 K3 110.6(5)
C61 C60 C59 123.4(11)
C61 C60 K3 82.5(7)
C59 C60 K3 72.1(5)
C61 C60 H60 118.3
C59 C60 H60 118.3
K3 C60 H60 117.6
C60 C61 C62 119.5(11)
C60 C61 H61 120.2
C62 C61 H61 120.2
C61 C62 C63 123.2(10)
C61 C62 K3 84.5(6)
C63 C62 K3 72.9(5)
C61 C62 H62 118.4
C63 C62 H62 118.4
K3 C62 H62 114.2
C62 C63 C64 116.0(9)
C62 C63 K3 83.3(6)
C64 C63 K3 74.6(5)
C62 C63 H63 122.0
C64 C63 H63 122.0
K3 C63 H63 111.2
C59 C64 C63 119.1(9)
C59 C64 K3 81.7(5)
C63 C64 K3 79.7(5)
C59 C64 H64 120.4
C63 C64 H64 120.4
K3 C64 H64 108.7
C59 C65 H65A 109.5
C59 C65 H65B 109.5
H65A C65 H65B 109.5
C59 C65 H65C 109.5
H65A C65 H65C 109.5
H65B C65 H65C 109.5
C67 C66 C71 119.7(8)
C67 C66 C72 119.8(8)
C71 C66 C72 120.5(8)
C67 C66 K4 75.0(5)
C71 C66 K4 78.7(5)
C72 C66 K4 116.9(5)
C66 C67 C68 121.2(8)
C66 C67 K4 81.3(5)
C68 C67 K4 75.0(5)
C66 C67 H67 119.4
C68 C67 H67 119.4
K4 C67 H67 114.7
C67 C68 C69 118.0(9)
C67 C68 K4 80.3(5)
C69 C68 K4 77.7(5)
C67 C68 H68 121.0
C69 C68 H68 121.0
K4 C68 H68 111.7
C70 C69 C68 120.5(9)
C70 C69 K4 80.9(5)
C68 C69 K4 77.3(5)
C70 C69 H69 119.8
C68 C69 H69 119.8
K4 C69 H69 112.4
C69 C70 C71 121.0(8)
C69 C70 K4 75.2(5)
C71 C70 K4 81.3(5)
C69 C70 H70 119.5
C71 C70 H70 119.5
K4 C70 H70 114.4
C66 C71 C70 119.7(8)
C66 C71 K4 77.8(5)
C70 C71 K4 74.9(5)
C66 C71 H71 120.2
C70 C71 H71 120.2
K4 C71 H71 118.0
C66 C72 H72A 109.5
C66 C72 H72B 109.5
H72A C72 H72B 109.5
C66 C72 H72C 109.5
H72A C72 H72C 109.5
H72B C72 H72C 109.5

loop_
_geom_bond_atom_site_label_1
_geom_bond_atom_site_label_2
_geom_bond_distance
K1 O1 2.528(6)
K1 O2 2.637(5)
K1 O3 2.690(5)
K1 C23 3.104(8)
K1 C24 3.181(9)
K1 C50 3.283(8)
K1 C49 3.302(9)
K1 C45 3.309(8)
K1 C46 3.322(8)
K1 C48 3.323(9)
K1 C12 3.346(8)
K1 C47 3.349(9)
K2 O4 2.558(5)
K2 O1 2.661(6)
K2 O2 2.706(6)
K2 C12 3.147(8)
K2 C1 3.234(8)
K2 C13 3.256(9)
K2 C55 3.282(8)
K2 C54 3.304(8)
K2 C56 3.367(8)
K2 C53 3.434(8)
K2 C2 3.450(9)
K2 C57 3.485(8)
K3 O3 2.542(6)
K3 O4 2.679(6)
K3 O1 2.694(5)
K3 C1 3.134(7)
K3 C2 3.220(8)
K3 C64 3.250(9)
K3 C34 3.251(9)
K3 C63 3.316(9)
K3 C59 3.340(8)
K3 C35 3.388(10)
K3 C62 3.445(10)
K3 C60 3.496(10)
K4 O2 2.550(6)
K4 O3 2.641(6)
K4 O4 2.683(6)
K4 C34 3.206(9)
K4 C68 3.245(8)
K4 C69 3.251(9)
K4 C23 3.296(8)
K4 C35 3.300(9)
K4 C67 3.311(8)
K4 C70 3.321(9)
K4 C66 3.389(8)
K4 C71 3.400(8)
O1 C1 1.278(9)
C1 C2 1.362(11)
C1 C3 1.526(11)
C2 H2A 0.9500
C2 H2B 0.9500
C3 C4 1.385(10)
C3 C8 1.397(10)
C4 C5 1.410(11)
C4 C9 1.505(10)
C5 C6 1.375(11)
C5 H5 0.9500
C6 C7 1.402(11)
C6 C10 1.497(11)
C7 C8 1.382(11)
C7 H7 0.9500
C8 C11 1.516(10)
C9 H9A 0.9800
C9 H9B 0.9800
C9 H9C 0.9800
C10 H10A 0.9800
C10 H10B 0.9800
C10 H10C 0.9800
C11 H11A 0.9800
C11 H11B 0.9800
C11 H11C 0.9800
O2 C12 1.306(9)
C12 C13 1.342(11)
C12 C14 1.517(11)
C13 H13A 0.9500
C13 H13B 0.9500
C14 C15 1.400(11)
C14 C19 1.407(11)
C15 C16 1.407(11)
C15 C20 1.509(10)
C16 C17 1.375(11)
C16 H16 0.9500
C17 C18 1.393(11)
C17 C21 1.507(11)
C18 C19 1.385(11)
C18 H18 0.9500
C19 C22 1.512(11)
C20 H20A 0.9800
C20 H20B 0.9800
C20 H20C 0.9800
C21 H21A 0.9800
C21 H21B 0.9800
C21 H21C 0.9800
C22 H22A 0.9800
C22 H22B 0.9800
C22 H22C 0.9800
O3 C23 1.294(9)
C23 C24 1.350(12)
C23 C25 1.527(11)
C24 H24A 0.9500
C24 H24B 0.9500
C25 C30 1.382(11)
C25 C26 1.411(11)
C26 C27 1.384(12)
C26 C31 1.517(13)
C27 C28 1.375(12)
C27 H27 0.9500
C28 C29 1.400(11)
C28 C32 1.505(11)
C29 C30 1.389(11)
C29 H29 0.9500
C30 C33 1.505(10)
C31 H31A 0.9800
C31 H31B 0.9800
C31 H31C 0.9800
C32 H32A 0.9800
C32 H32B 0.9800
C32 H32C 0.9800
C33 H33A 0.9800
C33 H33B 0.9800
C33 H33C 0.9800
O4 C34 1.313(9)
C34 C35 1.331(11)
C34 C36 1.513(11)
C35 H35A 0.9500
C35 H35B 0.9500
C36 C37 1.395(12)
C36 C41 1.420(12)
C37 C38 1.395(11)
C37 C42 1.523(13)
C38 C39 1.389(12)
C38 H38 0.9500
C39 C40 1.403(12)
C39 C43 1.492(11)
C40 C41 1.392(11)
C40 H40 0.9500
C41 C44 1.491(12)
C42 H42A 0.9800
C42 H42B 0.9800
C42 H42C 0.9800
C43 H43A 0.9800
C43 H43B 0.9800
C43 H43C 0.9800
C44 H44A 0.9800
C44 H44B 0.9800
C44 H44C 0.9800
C45 C50 1.365(12)
C45 C46 1.401(12)
C45 C51 1.502(13)
C46 C47 1.377(12)
C46 H46 0.9500
C47 C48 1.382(12)
C47 H47 0.9500
C48 C49 1.390(14)
C48 H48 0.9500
C49 C50 1.364(14)
C49 H49 0.9500
C50 H50 0.9500
C51 H51A 0.9800
C51 H51B 0.9800
C51 H51C 0.9800
C52 C53 1.388(11)
C52 C57 1.390(12)
C52 C58 1.524(11)
C53 C54 1.396(11)
C53 H53 0.9500
C54 C55 1.368(12)
C54 H54 0.9500
C55 C56 1.396(12)
C55 H55 0.9500
C56 C57 1.381(11)
C56 H56 0.9500
C57 H57 0.9500
C58 H58A 0.9800
C58 H58B 0.9800
C58 H58C 0.9800
C59 C64 1.377(12)
C59 C60 1.386(12)
C59 C65 1.475(11)
C60 C61 1.325(14)
C60 H60 0.9500
C61 C62 1.335(14)
C61 H61 0.9500
C62 C63 1.398(14)
C62 H62 0.9500
C63 C64 1.465(14)
C63 H63 0.9500
C64 H64 0.9500
C65 H65A 0.9800
C65 H65B 0.9800
C65 H65C 0.9800
C66 C67 1.379(12)
C66 C71 1.383(11)
C66 C72 1.498(12)
C67 C68 1.400(12)
C67 H67 0.9500
C68 C69 1.405(12)
C68 H68 0.9500
C69 C70 1.361(12)
C69 H69 0.9500
C70 C71 1.391(12)
C70 H70 0.9500
C71 H71 0.9500
C72 H72A 0.9800
C72 H72B 0.9800
C72 H72C 0.9800
